data_7201424
loop_
_publ_author_name
'Zhou, Jie'
'Yan, Shaohua'
'Yuan, Daqiang'
'Zheng, Xiangjun'
'Li, Licun'
'Jin, Linpei'

_publ_section_title
;
 Structural diversity of lanthanide coordination polymers with
 2,2&#x2032;-biquinoline-4,4&#x2032;-dicarboxylate
;
_journal_issue 12
_journal_name_full CrystEngComm
_journal_page_first 2640
_journal_paper_doi 10.1039/b911100j
_journal_volume 11
_journal_year 2009
_chemical_formula_moiety 'C40 H26 N4 O12 Yb2, 2(H2 O)'
_chemical_formula_sum 'C40 H30 N4 O14 Yb2'
_chemical_formula_weight 1136.76
_chemical_name_systematic
;
?
;
_space_group_IT_number 13
_symmetry_cell_setting monoclinic
_symmetry_space_group_name_Hall '-P 2yac'
_symmetry_space_group_name_H-M 'P 1 2/n 1'
_atom_sites_solution_hydrogens geom
_atom_sites_solution_primary direct
_atom_sites_solution_secondary difmap
_audit_creation_method SHELXL-97
_cell_angle_alpha 90.00
_cell_angle_beta 95.47(3)
_cell_angle_gamma 90.00
_cell_formula_units_Z 4
_cell_length_a 18.145(4)
_cell_length_b 8.6821(17)
_cell_length_c 23.527(5)
_cell_measurement_reflns_used 10517
_cell_measurement_temperature 294(2)
_cell_measurement_theta_max 33.1404
_cell_measurement_theta_min 1.7390
_cell_volume 3689.5(14)
_computing_cell_refinement 'CrystalClear (Rigaku/MSC Inc., 2005)'
_computing_data_collection 'CrystalClear (Rigaku/MSC Inc., 2005)'
_computing_data_reduction 'CrystalClear (Rigaku/MSC Inc., 2005)'
_computing_molecular_graphics 'Bruker SHELXTL'
_computing_publication_material 'Bruker SHELXTL'
_computing_structure_refinement 'SHELXL-97 (Sheldrick, 1997)'
_computing_structure_solution 'SHELXS-97 (Sheldrick, 1990)'
_diffrn_ambient_temperature 294(2)
_diffrn_detector_area_resol_mean 28.5714
_diffrn_measured_fraction_theta_full 0.990
_diffrn_measured_fraction_theta_max 0.990
_diffrn_measurement_device_type 'Bruker P4'
_diffrn_measurement_method dtprofit.ref
_diffrn_radiation_monochromator graphite
_diffrn_radiation_source 'fine-focus sealed tube'
_diffrn_radiation_type MoK\a
_diffrn_radiation_wavelength 0.71073
_diffrn_reflns_av_R_equivalents 0.1017
_diffrn_reflns_av_sigmaI/netI 0.0713
_diffrn_reflns_limit_h_max 22
_diffrn_reflns_limit_h_min -21
_diffrn_reflns_limit_k_max 10
_diffrn_reflns_limit_k_min -9
_diffrn_reflns_limit_l_max 28
_diffrn_reflns_limit_l_min -28
_diffrn_reflns_number 23253
_diffrn_reflns_theta_full 26.00
_diffrn_reflns_theta_max 26.00
_diffrn_reflns_theta_min 2.50
_exptl_absorpt_coefficient_mu 5.119
_exptl_absorpt_correction_T_max 0.8214
_exptl_absorpt_correction_T_min 0.6849
_exptl_absorpt_correction_type multi-scan
_exptl_absorpt_process_details sadabs
_exptl_crystal_colour Colorless
_exptl_crystal_density_diffrn 2.047
_exptl_crystal_density_method 'not measured'
_exptl_crystal_description Prism
_exptl_crystal_F_000 2200
_exptl_crystal_size_max 0.08
_exptl_crystal_size_mid 0.06
_exptl_crystal_size_min 0.04
_refine_diff_density_max 1.339
_refine_diff_density_min -1.410
_refine_diff_density_rms 0.197
_refine_ls_extinction_coef 0.00398(15)
_refine_ls_extinction_expression Fc^*^=kFc[1+0.001xFc^2^\l^3^/sin(2\q)]^-1/4^
_refine_ls_extinction_method SHELXL
_refine_ls_goodness_of_fit_ref 1.116
_refine_ls_hydrogen_treatment constr
_refine_ls_matrix_type full
_refine_ls_number_parameters 542
_refine_ls_number_reflns 7178
_refine_ls_number_restraints 6
_refine_ls_restrained_S_all 1.118
_refine_ls_R_factor_all 0.0387
_refine_ls_R_factor_gt 0.0369
_refine_ls_shift/su_max 0.002
_refine_ls_shift/su_mean 0.000
_refine_ls_structure_factor_coef Fsqd
_refine_ls_weighting_details 'calc w=1/[\s^2^(Fo^2^)+(0.0414P)^2^+0.0000P] where P=(Fo^2^+2Fc^2^)/3'
_refine_ls_weighting_scheme calc
_refine_ls_wR_factor_gt 0.0943
_refine_ls_wR_factor_ref 0.0962
_reflns_number_gt 6772
_reflns_number_total 7178
_reflns_threshold_expression >2sigma(I)
_cod_data_source_file b911100j.txt
_cod_data_source_block Yb
_cod_depositor_comments
;
The following automatic conversions were performed:
'_symmetry_cell_setting' value 'Monoclinic' changed to 'monoclinic'
according to '/home/saulius/struct/CIF-dictionaries/cif_core.dic'
dictionary named 'cif_core.dic' version 2.4.1 from 2010-06-29.

Automatic conversion script
Id: cif_fix_enum 1527 2010-12-29 10:47:43Z saulius 
;
_cod_original_cell_volume 3689.4(13)
_cod_original_sg_symbol_H-M P2/n
_cod_database_code 7201424

loop_
_symmetry_equiv_pos_as_xyz
'x, y, z'
'-x+1/2, y, -z+1/2'
'-x, -y, -z'
'x-1/2, -y, z-1/2'

loop_
_atom_site_label
_atom_site_type_symbol
_atom_site_fract_x
_atom_site_fract_y
_atom_site_fract_z
_atom_site_U_iso_or_equiv
_atom_site_adp_type
_atom_site_occupancy
_atom_site_symmetry_multiplicity
_atom_site_calc_flag
_atom_site_refinement_flags
_atom_site_disorder_assembly
_atom_site_disorder_group
Yb1 Yb 0.149390(9) 0.41166(2) 0.751202(7) 0.01469(9) Uani 1 1 d . . .
Yb2 Yb 0.240778(9) 0.71882(2) 0.670269(8) 0.01919(9) Uani 1 1 d . . .
O1 O 0.13111(17) 0.6413(4) 0.62297(14) 0.0264(7) Uani 1 1 d . . .
O2 O 0.07119(17) 0.4883(4) 0.67763(14) 0.0271(7) Uani 1 1 d . . .
O3 O -0.17002(17) 0.8177(4) 0.29134(14) 0.0265(7) Uani 1 1 d . . .
O4 O -0.1747(2) 1.0653(4) 0.31080(18) 0.0435(10) Uani 1 1 d . . .
O5 O 0.34161(19) 0.6413(5) 0.62262(16) 0.0392(9) Uani 1 1 d . . .
O6 O 0.42226(19) 0.5482(4) 0.69049(16) 0.0336(8) Uani 1 1 d . . .
O7 O 0.63302(17) 0.7523(4) 0.33066(14) 0.0268(7) Uani 1 1 d . . .
O8 O 0.53832(18) 0.7371(4) 0.26471(15) 0.0281(8) Uani 1 1 d . . .
O9 O 0.17948(15) 0.6756(3) 0.74921(12) 0.0171(6) Uani 1 1 d . . .
H9B H 0.1410 0.7315 0.7490 0.021 Uiso 1 1 d R . .
O10 O 0.25653(15) 0.4539(4) 0.80886(14) 0.0185(6) Uani 1 1 d . . .
H10A H 0.2605 0.3974 0.8385 0.022 Uiso 1 1 d R . .
O11 O 0.2245(2) 0.8268(6) 0.57777(17) 0.0543(13) Uani 1 1 d . . .
H11A H 0.2617 0.8825 0.5723 0.065 Uiso 1 1 d R . .
H11B H 0.1873 0.8119 0.5537 0.065 Uiso 1 1 d R . .
O12 O 0.3270(3) 0.9310(5) 0.6742(3) 0.0742(18) Uani 1 1 d . . .
H12B H 0.3371 0.9580 0.7088 0.089 Uiso 1 1 d R . .
H12C H 0.3446 0.9723 0.6456 0.089 Uiso 1 1 d R . .
O13 O -0.2572(3) 0.6646(10) 0.4357(3) 0.121(3) Uani 1 1 d . . .
H13A H -0.2952 0.6073 0.4282 0.145 Uiso 1 1 d R . .
H13B H -0.2461 0.6635 0.4716 0.145 Uiso 1 1 d R . .
O14 O 0.3237(4) 1.0096(9) 0.5358(3) 0.111(3) Uani 1 1 d . . .
H14A H 0.3686 1.0247 0.5296 0.133 Uiso 1 1 d R . .
H14B H 0.2966 1.0814 0.5208 0.133 Uiso 1 1 d R . .
N1 N -0.1086(2) 0.6094(4) 0.50244(16) 0.0206(8) Uani 1 1 d . . .
N2 N 0.0249(2) 0.8755(5) 0.45672(17) 0.0233(8) Uani 1 1 d . . .
N3 N 0.5778(2) 0.7053(6) 0.53189(19) 0.0364(11) Uani 1 1 d . . .
N4 N 0.4217(2) 0.8632(5) 0.44840(18) 0.0313(10) Uani 1 1 d . . .
C1 C -0.0468(2) 0.6893(5) 0.50239(19) 0.0196(9) Uani 1 1 d . . .
C2 C 0.0126(2) 0.6752(5) 0.5456(2) 0.0210(9) Uani 1 1 d . . .
H2A H 0.0555 0.7323 0.5431 0.025 Uiso 1 1 calc R . .
C3 C 0.0076(2) 0.5793(5) 0.59075(19) 0.0183(9) Uani 1 1 d . . .
C4 C -0.0599(2) 0.4917(5) 0.59365(19) 0.0198(9) Uani 1 1 d . . .
C5 C -0.1142(2) 0.5094(5) 0.5469(2) 0.0209(9) Uani 1 1 d . . .
C6 C -0.1798(3) 0.4177(6) 0.5442(2) 0.0322(12) Uani 1 1 d . . .
H6A H -0.2148 0.4247 0.5127 0.039 Uiso 1 1 calc R . .
C7 C -0.1909(3) 0.3200(7) 0.5877(3) 0.0382(13) Uani 1 1 d . . .
H7A H -0.2339 0.2610 0.5857 0.046 Uiso 1 1 calc R . .
C8 C -0.1392(3) 0.3062(6) 0.6354(2) 0.0345(12) Uani 1 1 d . . .
H8A H -0.1486 0.2403 0.6650 0.041 Uiso 1 1 calc R . .
C9 C -0.0741(3) 0.3902(6) 0.6388(2) 0.0274(11) Uani 1 1 d . . .
H9A H -0.0397 0.3802 0.6705 0.033 Uiso 1 1 calc R . .
C10 C 0.0746(2) 0.5665(5) 0.63410(19) 0.0190(9) Uani 1 1 d . . .
C11 C -0.0383(2) 0.7991(5) 0.45464(19) 0.0204(9) Uani 1 1 d . . .
C12 C -0.0946(2) 0.8134(5) 0.4092(2) 0.0228(10) Uani 1 1 d . . .
H12A H -0.1375 0.7549 0.4091 0.027 Uiso 1 1 calc R . .
C13 C -0.0860(2) 0.9134(5) 0.36549(19) 0.0200(9) Uani 1 1 d . . .
C14 C -0.0185(2) 0.9980(5) 0.3660(2) 0.0217(9) Uani 1 1 d . . .
C15 C 0.0359(2) 0.9736(5) 0.4126(2) 0.0226(10) Uani 1 1 d . . .
C16 C 0.1039(3) 1.0540(6) 0.4152(2) 0.0315(11) Uani 1 1 d . . .
H16A H 0.1394 1.0388 0.4459 0.038 Uiso 1 1 calc R . .
C17 C 0.1175(3) 1.1535(6) 0.3728(3) 0.0373(13) Uani 1 1 d . . .
H17A H 0.1621 1.2068 0.3748 0.045 Uiso 1 1 calc R . .
C18 C 0.0642(3) 1.1763(7) 0.3260(2) 0.0382(13) Uani 1 1 d . . .
H18A H 0.0741 1.2452 0.2975 0.046 Uiso 1 1 calc R . .
C19 C -0.0010(3) 1.0999(6) 0.3219(2) 0.0317(12) Uani 1 1 d . . .
H19A H -0.0347 1.1141 0.2899 0.038 Uiso 1 1 calc R . .
C20 C -0.1476(3) 0.9333(5) 0.31905(19) 0.0207(9) Uani 1 1 d . . .
C21 C 0.5074(3) 0.7316(6) 0.5168(2) 0.0308(11) Uani 1 1 d . . .
C22 C 0.4516(3) 0.7023(6) 0.5539(2) 0.0303(11) Uani 1 1 d . . .
H22A H 0.4023 0.7227 0.5418 0.036 Uiso 1 1 calc R . .
C23 C 0.4697(3) 0.6456(6) 0.6064(2) 0.0262(10) Uani 1 1 d . . .
C24 C 0.5464(3) 0.6168(6) 0.6255(2) 0.0289(11) Uani 1 1 d . . .
C25 C 0.5980(3) 0.6476(7) 0.5847(2) 0.0363(13) Uani 1 1 d . . .
C26 C 0.6741(3) 0.6204(9) 0.5988(3) 0.0528(18) Uani 1 1 d . . .
H26A H 0.7077 0.6400 0.5723 0.063 Uiso 1 1 calc R . .
C27 C 0.6981(3) 0.5651(9) 0.6517(3) 0.0553(18) Uani 1 1 d . . .
H27A H 0.7484 0.5480 0.6612 0.066 Uiso 1 1 calc R . .
C28 C 0.6480(3) 0.5342(8) 0.6915(3) 0.0512(16) Uani 1 1 d . . .
H28A H 0.6652 0.4953 0.7271 0.061 Uiso 1 1 calc R . .
C29 C 0.5741(3) 0.5600(7) 0.6791(3) 0.0405(14) Uani 1 1 d . . .
H29A H 0.5417 0.5397 0.7066 0.049 Uiso 1 1 calc R . .
C30 C 0.4070(3) 0.6081(5) 0.6432(2) 0.0243(10) Uani 1 1 d . . .
C31 C 0.4868(3) 0.7905(6) 0.4583(2) 0.0299(11) Uani 1 1 d . . .
C32 C 0.5344(3) 0.7657(6) 0.4148(2) 0.0266(11) Uani 1 1 d . . .
H32A H 0.5802 0.7195 0.4238 0.032 Uiso 1 1 calc R . .
C33 C 0.5138(2) 0.8088(5) 0.3598(2) 0.0230(10) Uani 1 1 d . . .
C34 C 0.4437(3) 0.8816(6) 0.3475(2) 0.0275(11) Uani 1 1 d . . .
C35 C 0.4009(3) 0.9083(6) 0.3944(2) 0.0307(12) Uani 1 1 d . . .
C36 C 0.3317(3) 0.9835(7) 0.3846(3) 0.0428(14) Uani 1 1 d . . .
H36A H 0.3035 1.0018 0.4148 0.051 Uiso 1 1 calc R . .
C37 C 0.3065(3) 1.0290(10) 0.3309(3) 0.063(2) Uani 1 1 d . . .
H37A H 0.2612 1.0793 0.3249 0.075 Uiso 1 1 calc R . .
C38 C 0.3483(4) 1.0008(10) 0.2842(3) 0.066(2) Uani 1 1 d U . .
H38A H 0.3297 1.0304 0.2476 0.079 Uiso 1 1 calc R . .
C39 C 0.4150(3) 0.9311(8) 0.2926(3) 0.0475(16) Uani 1 1 d . . .
H39A H 0.4425 0.9155 0.2617 0.057 Uiso 1 1 calc R . .
C40 C 0.5637(3) 0.7672(5) 0.3150(2) 0.0243(10) Uani 1 1 d . . .

loop_
_atom_site_aniso_label
_atom_site_aniso_U_11
_atom_site_aniso_U_22
_atom_site_aniso_U_33
_atom_site_aniso_U_23
_atom_site_aniso_U_13
_atom_site_aniso_U_12
Yb1 0.01665(12) 0.01493(14) 0.01187(13) -0.00054(7) -0.00186(8) -0.00067(6)
Yb2 0.02090(13) 0.01718(15) 0.01796(14) 0.00553(7) -0.00608(9) -0.00294(6)
O1 0.0229(15) 0.031(2) 0.0234(18) 0.0024(16) -0.0077(13) -0.0042(14)
O2 0.0268(16) 0.031(2) 0.0218(18) 0.0099(15) -0.0070(14) -0.0015(14)
O3 0.0276(16) 0.0206(18) 0.0294(19) -0.0091(15) -0.0064(14) -0.0022(13)
O4 0.067(3) 0.017(2) 0.040(2) -0.0028(17) -0.027(2) 0.0140(18)
O5 0.0278(18) 0.065(3) 0.026(2) 0.012(2) 0.0041(15) -0.0070(18)
O6 0.0348(18) 0.035(2) 0.033(2) 0.0130(17) 0.0101(16) 0.0039(15)
O7 0.0256(16) 0.037(2) 0.0171(17) -0.0068(15) -0.0017(14) 0.0013(13)
O8 0.0295(17) 0.035(2) 0.0201(19) -0.0002(16) 0.0020(15) 0.0072(14)
O9 0.0155(13) 0.0164(16) 0.0180(15) -0.0008(13) -0.0058(12) 0.0021(11)
O10 0.0166(13) 0.0180(16) 0.0205(16) -0.0001(14) -0.0001(12) 0.0008(11)
O11 0.040(2) 0.082(4) 0.039(2) 0.032(2) -0.0090(18) -0.020(2)
O12 0.064(3) 0.050(3) 0.100(4) 0.038(3) -0.040(3) -0.030(2)
O13 0.063(4) 0.197(8) 0.098(5) 0.059(6) -0.018(3) -0.031(4)
O14 0.117(5) 0.126(6) 0.095(5) 0.013(5) 0.033(4) -0.065(5)
N1 0.0217(18) 0.025(2) 0.014(2) -0.0031(16) -0.0057(15) 0.0012(14)
N2 0.0263(19) 0.022(2) 0.021(2) -0.0026(17) -0.0021(16) -0.0001(16)
N3 0.030(2) 0.056(3) 0.025(2) 0.005(2) 0.0100(19) 0.003(2)
N4 0.033(2) 0.036(3) 0.026(2) 0.002(2) 0.0100(19) 0.0028(19)
C1 0.022(2) 0.020(2) 0.016(2) -0.0040(19) -0.0033(17) 0.0034(17)
C2 0.0197(19) 0.020(2) 0.022(2) -0.003(2) -0.0064(18) 0.0007(16)
C3 0.021(2) 0.020(2) 0.014(2) -0.0026(17) -0.0018(17) 0.0042(16)
C4 0.023(2) 0.018(2) 0.017(2) -0.0038(18) -0.0027(17) 0.0030(17)
C5 0.0162(19) 0.023(2) 0.023(2) -0.003(2) -0.0007(18) 0.0022(17)
C6 0.023(2) 0.030(3) 0.042(3) -0.001(2) -0.008(2) -0.0052(19)
C7 0.023(2) 0.032(3) 0.059(4) 0.007(3) 0.001(2) -0.009(2)
C8 0.036(3) 0.032(3) 0.036(3) 0.007(3) 0.004(2) -0.005(2)
C9 0.026(2) 0.028(3) 0.027(3) 0.007(2) -0.002(2) 0.0006(19)
C10 0.021(2) 0.017(2) 0.018(2) -0.0060(19) -0.0062(18) 0.0025(16)
C11 0.022(2) 0.020(2) 0.018(2) -0.0038(19) -0.0016(18) 0.0019(17)
C12 0.027(2) 0.019(2) 0.021(2) 0.003(2) -0.0061(19) -0.0012(18)
C13 0.030(2) 0.013(2) 0.015(2) -0.0017(17) -0.0041(19) 0.0011(17)
C14 0.028(2) 0.014(2) 0.024(2) -0.0014(19) 0.0047(19) 0.0038(17)
C15 0.031(2) 0.013(2) 0.023(2) -0.0054(19) 0.003(2) -0.0003(18)
C16 0.027(2) 0.027(3) 0.040(3) -0.005(2) 0.002(2) -0.003(2)
C17 0.034(3) 0.026(3) 0.055(4) -0.004(3) 0.019(3) -0.004(2)
C18 0.047(3) 0.032(3) 0.039(3) 0.001(3) 0.020(3) -0.002(2)
C19 0.045(3) 0.026(3) 0.024(3) 0.003(2) 0.006(2) 0.003(2)
C20 0.030(2) 0.018(2) 0.014(2) -0.0009(18) 0.0006(19) 0.0008(18)
C21 0.034(3) 0.038(3) 0.022(3) 0.002(2) 0.009(2) -0.004(2)
C22 0.027(2) 0.040(3) 0.024(3) 0.007(2) 0.006(2) 0.000(2)
C23 0.026(2) 0.025(3) 0.029(3) 0.004(2) 0.007(2) -0.0023(19)
C24 0.033(3) 0.030(3) 0.023(3) 0.006(2) 0.003(2) 0.000(2)
C25 0.034(3) 0.046(4) 0.029(3) -0.001(3) 0.004(2) 0.004(2)
C26 0.030(3) 0.089(5) 0.041(4) 0.009(4) 0.008(3) 0.013(3)
C27 0.033(3) 0.081(5) 0.050(4) 0.007(4) -0.004(3) 0.011(3)
C28 0.046(3) 0.069(5) 0.037(4) 0.009(3) -0.003(3) 0.003(3)
C29 0.033(3) 0.056(4) 0.032(3) 0.007(3) 0.003(2) -0.002(2)
C30 0.033(2) 0.023(3) 0.019(2) 0.003(2) 0.010(2) -0.0035(19)
C31 0.031(2) 0.033(3) 0.026(3) 0.002(2) 0.004(2) -0.003(2)
C32 0.026(2) 0.029(3) 0.025(3) 0.001(2) 0.005(2) 0.0009(19)
C33 0.027(2) 0.021(2) 0.022(2) 0.002(2) 0.007(2) -0.0018(18)
C34 0.030(2) 0.028(3) 0.025(3) 0.005(2) 0.008(2) 0.005(2)
C35 0.028(2) 0.036(3) 0.029(3) 0.007(2) 0.009(2) 0.0008(19)
C36 0.034(3) 0.056(4) 0.040(3) 0.003(3) 0.014(3) 0.014(3)
C37 0.041(3) 0.102(6) 0.046(4) 0.008(4) 0.007(3) 0.036(4)
C38 0.054(4) 0.101(6) 0.044(4) 0.020(4) 0.011(3) 0.034(4)
C39 0.046(3) 0.071(5) 0.027(3) 0.013(3) 0.010(3) 0.024(3)
C40 0.027(2) 0.017(2) 0.029(3) 0.000(2) 0.008(2) 0.0027(18)

loop_
_atom_type_symbol
_atom_type_description
_atom_type_scat_dispersion_real
_atom_type_scat_dispersion_imag
_atom_type_scat_source
C C 0.0033 0.0016 'International Tables Vol C Tables 4.2.6.8 and 6.1.1.4'
H H 0.0000 0.0000 'International Tables Vol C Tables 4.2.6.8 and 6.1.1.4'
N N 0.0061 0.0033 'International Tables Vol C Tables 4.2.6.8 and 6.1.1.4'
O O 0.0106 0.0060 'International Tables Vol C Tables 4.2.6.8 and 6.1.1.4'
Yb Yb -0.3850 5.5486 'International Tables Vol C Tables 4.2.6.8 and 6.1.1.4'

loop_
_geom_angle_atom_site_label_1
_geom_angle_atom_site_label_2
_geom_angle_atom_site_label_3
_geom_angle
_geom_angle_site_symmetry_1
_geom_angle_site_symmetry_3
_geom_angle_publ_flag
O2 Yb1 O3 92.24(13) . 3_566 ?
O2 Yb1 O10 148.42(12) . . ?
O3 Yb1 O10 103.56(11) 3_566 . ?
O2 Yb1 O6 87.44(13) . 2_556 ?
O3 Yb1 O6 146.84(12) 3_566 2_556 ?
O10 Yb1 O6 93.45(12) . 2_556 ?
O2 Yb1 O10 86.08(11) . 2_556 ?
O3 Yb1 O10 73.27(12) 3_566 2_556 ?
O10 Yb1 O10 72.94(13) . 2_556 ?
O6 Yb1 O10 139.63(12) 2_556 2_556 ?
O2 Yb1 O9 79.98(11) . . ?
O3 Yb1 O9 142.54(11) 3_566 . ?
O10 Yb1 O9 70.81(11) . . ?
O6 Yb1 O9 69.93(12) 2_556 . ?
O10 Yb1 O9 69.70(10) 2_556 . ?
O2 Yb1 O7 131.81(11) . 4_566 ?
O3 Yb1 O7 82.00(12) 3_566 4_566 ?
O10 Yb1 O7 78.11(11) . 4_566 ?
O6 Yb1 O7 73.84(13) 2_556 4_566 ?
O10 Yb1 O7 135.70(11) 2_556 4_566 ?
O9 Yb1 O7 129.84(11) . 4_566 ?
O2 Yb1 O8 77.70(12) . 4_566 ?
O3 Yb1 O8 76.52(12) 3_566 4_566 ?
O10 Yb1 O8 132.24(12) . 4_566 ?
O6 Yb1 O8 71.03(13) 2_556 4_566 ?
O10 Yb1 O8 144.95(11) 2_556 4_566 ?
O9 Yb1 O8 135.47(11) . 4_566 ?
O7 Yb1 O8 54.35(11) 4_566 4_566 ?
O2 Yb1 C40 103.99(14) . 4_566 ?
O3 Yb1 C40 82.59(13) 3_566 4_566 ?
O10 Yb1 C40 105.04(13) . 4_566 ?
O6 Yb1 C40 65.44(14) 2_556 4_566 ?
O10 Yb1 C40 154.25(13) 2_556 4_566 ?
O9 Yb1 C40 134.87(12) . 4_566 ?
O7 Yb1 C40 27.85(13) 4_566 4_566 ?
O8 Yb1 C40 27.25(13) 4_566 4_566 ?
O2 Yb1 Yb1 123.35(8) . 2_556 ?
O3 Yb1 Yb1 77.69(8) 3_566 2_556 ?
O10 Yb1 Yb1 38.49(7) . 2_556 ?
O6 Yb1 Yb1 129.02(9) 2_556 2_556 ?
O10 Yb1 Yb1 37.43(8) 2_556 2_556 ?
O9 Yb1 Yb1 76.48(7) . 2_556 ?
O7 Yb1 Yb1 102.17(8) 4_566 2_556 ?
O8 Yb1 Yb1 147.18(9) 4_566 2_556 ?
C40 Yb1 Yb1 128.83(10) 4_566 2_556 ?
O2 Yb1 Yb2 116.28(9) . 2_556 ?
O3 Yb1 Yb2 138.08(8) 3_566 2_556 ?
O10 Yb1 Yb2 37.44(8) . 2_556 ?
O6 Yb1 Yb2 68.97(9) 2_556 2_556 ?
O10 Yb1 Yb2 78.51(8) 2_556 2_556 ?
O9 Yb1 Yb2 36.63(7) . 2_556 ?
O7 Yb1 Yb2 98.01(9) 4_566 2_556 ?
O8 Yb1 Yb2 136.55(8) 4_566 2_556 ?
C40 Yb1 Yb2 116.06(11) 4_566 2_556 ?
Yb1 Yb1 Yb2 61.220(15) 2_556 2_556 ?
O2 Yb1 Yb2 70.96(8) . . ?
O3 Yb1 Yb2 107.42(9) 3_566 . ?
O10 Yb1 Yb2 78.22(8) . . ?
O6 Yb1 Yb2 103.77(10) 2_556 . ?
O10 Yb1 Yb2 37.02(8) 2_556 . ?
O9 Yb1 Yb2 35.40(7) . . ?
O7 Yb1 Yb2 156.00(8) 4_566 . ?
O8 Yb1 Yb2 148.48(9) 4_566 . ?
C40 Yb1 Yb2 168.67(10) 4_566 . ?
Yb1 Yb1 Yb2 60.141(15) 2_556 . ?
Yb2 Yb1 Yb2 60.010(14) 2_556 . ?
O2 Yb1 H10A 164.2 . . ?
O3 Yb1 H10A 98.6 3_566 . ?
O10 Yb1 H10A 16.6 . . ?
O6 Yb1 H10A 89.6 2_556 . ?
O10 Yb1 H10A 86.2 2_556 . ?
O9 Yb1 H10A 84.5 . . ?
O7 Yb1 H10A 61.6 4_566 . ?
O8 Yb1 H10A 115.9 4_566 . ?
C40 Yb1 H10A 88.8 4_566 . ?
Yb1 Yb1 H10A 49.3 2_556 . ?
Yb2 Yb1 H10A 48.6 2_556 . ?
Yb2 Yb1 H10A 94.8 . . ?
O9 Yb2 O1 83.03(11) . . ?
O9 Yb2 O4 70.86(14) . 3_576 ?
O1 Yb2 O4 83.60(13) . 3_576 ?
O9 Yb2 O9 67.72(11) . 2_556 ?
O1 Yb2 O9 143.31(11) . 2_556 ?
O4 Yb2 O9 105.82(13) 3_576 2_556 ?
O9 Yb2 O5 143.87(12) . . ?
O1 Yb2 O5 111.53(14) . . ?
O4 Yb2 O5 141.04(16) 3_576 . ?
O9 Yb2 O5 83.59(12) 2_556 . ?
O9 Yb2 O10 70.83(11) . 2_556 ?
O1 Yb2 O10 79.24(12) . 2_556 ?
O4 Yb2 O10 139.51(13) 3_576 2_556 ?
O9 Yb2 O10 70.72(11) 2_556 2_556 ?
O5 Yb2 O10 79.44(13) . 2_556 ?
O9 Yb2 O11 141.84(13) . . ?
O1 Yb2 O11 69.03(13) . . ?
O4 Yb2 O11 80.38(16) 3_576 . ?
O9 Yb2 O11 146.75(12) 2_556 . ?
O5 Yb2 O11 72.94(15) . . ?
O10 Yb2 O11 125.37(15) 2_556 . ?
O9 Yb2 O12 117.29(18) . . ?
O1 Yb2 O12 140.75(15) . . ?
O4 Yb2 O12 73.57(18) 3_576 . ?
O9 Yb2 O12 74.85(15) 2_556 . ?
O5 Yb2 O12 72.74(19) . . ?
O10 Yb2 O12 137.59(13) 2_556 . ?
O11 Yb2 O12 75.86(17) . . ?
O9 Yb2 Yb1 75.96(7) . 2_556 ?
O1 Yb2 Yb1 115.56(9) . 2_556 ?
O4 Yb2 Yb1 139.15(10) 3_576 2_556 ?
O9 Yb2 Yb1 37.66(7) 2_556 2_556 ?
O5 Yb2 Yb1 67.91(10) . 2_556 ?
O10 Yb2 Yb1 36.32(7) 2_556 2_556 ?
O11 Yb2 Yb1 139.22(12) . 2_556 ?
O12 Yb2 Yb1 102.36(11) . 2_556 ?
O9 Yb2 Yb2 35.65(7) . 2_556 ?
O1 Yb2 Yb2 118.64(8) . 2_556 ?
O4 Yb2 Yb2 78.64(10) 3_576 2_556 ?
O9 Yb2 Yb2 35.35(7) 2_556 2_556 ?
O5 Yb2 Yb2 118.90(10) . 2_556 ?
O10 Yb2 Yb2 78.01(8) 2_556 2_556 ?
O11 Yb2 Yb2 156.48(13) . 2_556 ?
O12 Yb2 Yb2 88.05(15) . 2_556 ?
Yb1 Yb2 Yb2 60.520(16) 2_556 2_556 ?
O9 Yb2 Yb1 36.70(8) . . ?
O1 Yb2 Yb1 68.39(9) . . ?
O4 Yb2 Yb1 102.59(12) 3_576 . ?
O9 Yb2 Yb1 74.94(7) 2_556 . ?
O5 Yb2 Yb1 116.32(11) . . ?
O10 Yb2 Yb1 36.92(7) 2_556 . ?
O11 Yb2 Yb1 136.63(10) . . ?
O12 Yb2 Yb1 147.06(14) . . ?
Yb1 Yb2 Yb1 58.639(13) 2_556 . ?
Yb2 Yb2 Yb1 59.469(14) 2_556 . ?
O9 Yb2 H9B 17.0 . . ?
O1 Yb2 H9B 74.8 . . ?
O4 Yb2 H9B 55.8 3_576 . ?
O9 Yb2 H9B 81.5 2_556 . ?
O5 Yb2 H9B 160.8 . . ?
O10 Yb2 H9B 84.2 2_556 . ?
O11 Yb2 H9B 125.5 . . ?
O12 Yb2 H9B 114.5 . . ?
Yb1 Yb2 H9B 92.9 2_556 . ?
Yb2 Yb2 H9B 46.8 2_556 . ?
Yb1 Yb2 H9B 47.7 . . ?
C10 O1 Yb2 137.5(3) . . ?
C10 O2 Yb1 136.7(3) . . ?
C20 O3 Yb1 151.3(3) . 3_566 ?
C20 O4 Yb2 157.2(4) . 3_576 ?
C30 O5 Yb2 128.9(3) . . ?
C30 O6 Yb1 131.5(3) . 2_556 ?
C40 O7 Yb1 91.6(3) . 4_665 ?
C40 O8 Yb1 90.0(3) . 4_665 ?
Yb2 O9 Yb2 109.00(11) . 2_556 ?
Yb2 O9 Yb1 107.90(12) . . ?
Yb2 O9 Yb1 105.71(12) 2_556 . ?
Yb2 O9 H9B 111.3 . . ?
Yb2 O9 H9B 111.3 2_556 . ?
Yb1 O9 H9B 111.3 . . ?
Yb1 O10 Yb1 104.09(12) . 2_556 ?
Yb1 O10 Yb2 106.23(12) . 2_556 ?
Yb1 O10 Yb2 106.06(11) 2_556 2_556 ?
Yb1 O10 H10A 113.2 . . ?
Yb1 O10 H10A 113.2 2_556 . ?
Yb2 O10 H10A 113.2 2_556 . ?
Yb2 O11 H11A 109.6 . . ?
Yb2 O11 H11B 125.2 . . ?
H11A O11 H11B 125.2 . . ?
Yb2 O12 H12B 109.1 . . ?
Yb2 O12 H12C 125.7 . . ?
H12B O12 H12C 125.3 . . ?
H13A O13 H13B 107.8 . . ?
H14A O14 H14B 110.0 . . ?
C1 N1 C5 117.3(4) . . ?
C11 N2 C15 118.2(4) . . ?
C21 N3 C25 118.9(4) . . ?
C31 N4 C35 117.6(4) . . ?
N1 C1 C2 122.9(4) . . ?
N1 C1 C11 119.0(4) . . ?
C2 C1 C11 118.1(4) . . ?
C3 C2 C1 120.8(4) . . ?
C3 C2 H2A 119.6 . . ?
C1 C2 H2A 119.6 . . ?
C2 C3 C4 118.6(4) . . ?
C2 C3 C10 117.5(4) . . ?
C4 C3 C10 123.9(4) . . ?
C5 C4 C9 119.1(4) . . ?
C5 C4 C3 115.8(4) . . ?
C9 C4 C3 125.1(4) . . ?
N1 C5 C4 124.5(4) . . ?
N1 C5 C6 116.2(4) . . ?
C4 C5 C6 119.3(4) . . ?
C7 C6 C5 119.8(5) . . ?
C7 C6 H6A 120.1 . . ?
C5 C6 H6A 120.1 . . ?
C6 C7 C8 121.4(5) . . ?
C6 C7 H7A 119.3 . . ?
C8 C7 H7A 119.3 . . ?
C9 C8 C7 120.3(5) . . ?
C9 C8 H8A 119.8 . . ?
C7 C8 H8A 119.8 . . ?
C8 C9 C4 119.9(5) . . ?
C8 C9 H9A 120.0 . . ?
C4 C9 H9A 120.0 . . ?
O2 C10 O1 124.1(4) . . ?
O2 C10 C3 119.8(4) . . ?
O1 C10 C3 116.0(4) . . ?
N2 C11 C12 123.1(4) . . ?
N2 C11 C1 116.4(4) . . ?
C12 C11 C1 120.5(4) . . ?
C13 C12 C11 120.0(4) . . ?
C13 C12 H12A 120.0 . . ?
C11 C12 H12A 120.0 . . ?
C12 C13 C14 118.6(4) . . ?
C12 C13 C20 119.5(4) . . ?
C14 C13 C20 121.8(4) . . ?
C15 C14 C19 118.0(4) . . ?
C15 C14 C13 117.6(4) . . ?
C19 C14 C13 124.3(5) . . ?
N2 C15 C16 117.6(4) . . ?
N2 C15 C14 122.4(4) . . ?
C16 C15 C14 120.0(4) . . ?
C17 C16 C15 120.1(5) . . ?
C17 C16 H16A 120.0 . . ?
C15 C16 H16A 120.0 . . ?
C16 C17 C18 120.2(5) . . ?
C16 C17 H17A 119.9 . . ?
C18 C17 H17A 119.9 . . ?
C19 C18 C17 121.2(5) . . ?
C19 C18 H18A 119.4 . . ?
C17 C18 H18A 119.4 . . ?
C18 C19 C14 120.4(5) . . ?
C18 C19 H19A 119.8 . . ?
C14 C19 H19A 119.8 . . ?
O3 C20 O4 123.5(5) . . ?
O3 C20 C13 118.3(4) . . ?
O4 C20 C13 118.3(4) . . ?
N3 C21 C22 122.2(5) . . ?
N3 C21 C31 117.7(4) . . ?
C22 C21 C31 120.1(5) . . ?
C23 C22 C21 120.4(5) . . ?
C23 C22 H22A 119.8 . . ?
C21 C22 H22A 119.8 . . ?
C22 C23 C24 119.6(4) . . ?
C22 C23 C30 118.0(4) . . ?
C24 C23 C30 122.3(4) . . ?
C29 C24 C25 118.0(5) . . ?
C29 C24 C23 126.4(5) . . ?
C25 C24 C23 115.6(5) . . ?
N3 C25 C26 116.8(5) . . ?
N3 C25 C24 123.2(5) . . ?
C26 C25 C24 120.0(5) . . ?
C27 C26 C25 119.7(6) . . ?
C27 C26 H26A 120.2 . . ?
C25 C26 H26A 120.2 . . ?
C26 C27 C28 120.5(6) . . ?
C26 C27 H27A 119.8 . . ?
C28 C27 H27A 119.8 . . ?
C29 C28 C27 121.2(6) . . ?
C29 C28 H28A 119.4 . . ?
C27 C28 H28A 119.4 . . ?
C28 C29 C24 120.7(5) . . ?
C28 C29 H29A 119.6 . . ?
C24 C29 H29A 119.6 . . ?
O6 C30 O5 124.0(4) . . ?
O6 C30 C23 119.0(4) . . ?
O5 C30 C23 117.0(4) . . ?
N4 C31 C32 122.2(5) . . ?
N4 C31 C21 117.6(4) . . ?
C32 C31 C21 120.1(5) . . ?
C33 C32 C31 120.9(5) . . ?
C33 C32 H32A 119.6 . . ?
C31 C32 H32A 119.6 . . ?
C32 C33 C34 118.2(4) . . ?
C32 C33 C40 118.1(4) . . ?
C34 C33 C40 123.5(4) . . ?
C39 C34 C33 124.4(4) . . ?
C39 C34 C35 118.4(5) . . ?
C33 C34 C35 117.2(5) . . ?
N4 C35 C36 116.9(5) . . ?
N4 C35 C34 123.8(5) . . ?
C36 C35 C34 119.3(5) . . ?
C37 C36 C35 120.0(5) . . ?
C37 C36 H36A 120.0 . . ?
C35 C36 H36A 120.0 . . ?
C36 C37 C38 120.9(6) . . ?
C36 C37 H37A 119.5 . . ?
C38 C37 H37A 119.5 . . ?
C39 C38 C37 120.2(6) . . ?
C39 C38 H38A 119.9 . . ?
C37 C38 H38A 119.9 . . ?
C38 C39 C34 121.2(6) . . ?
C38 C39 H39A 119.4 . . ?
C34 C39 H39A 119.4 . . ?
O8 C40 O7 120.7(4) . . ?
O8 C40 C33 121.4(4) . . ?
O7 C40 C33 117.7(4) . . ?
O8 C40 Yb1 62.8(2) . 4_665 ?
O7 C40 Yb1 60.6(2) . 4_665 ?
C33 C40 Yb1 159.0(3) . 4_665 ?

loop_
_geom_bond_atom_site_label_1
_geom_bond_atom_site_label_2
_geom_bond_distance
_geom_bond_site_symmetry_2
_geom_bond_publ_flag
Yb1 O2 2.233(3) . ?
Yb1 O3 2.276(3) 3_566 ?
Yb1 O10 2.291(3) . ?
Yb1 O6 2.306(3) 2_556 ?
Yb1 O10 2.346(3) 2_556 ?
Yb1 O9 2.357(3) . ?
Yb1 O7 2.391(3) 4_566 ?
Yb1 O8 2.440(3) 4_566 ?
Yb1 C40 2.744(4) 4_566 ?
Yb1 Yb1 3.6570(8) 2_556 ?
Yb1 Yb2 3.7140(7) 2_556 ?
Yb1 Yb2 3.7536(7) . ?
Yb1 H10A 2.7403 . ?
Yb2 O9 2.285(3) . ?
Yb2 O1 2.287(3) . ?
Yb2 O4 2.291(4) 3_576 ?
Yb2 O9 2.302(3) 2_556 ?
Yb2 O5 2.334(4) . ?
Yb2 O10 2.352(3) 2_556 ?
Yb2 O11 2.362(4) . ?
Yb2 O12 2.413(4) . ?
Yb2 Yb1 3.7141(7) 2_556 ?
Yb2 Yb2 3.7345(9) 2_556 ?
Yb2 H9B 2.7124 . ?
O1 C10 1.261(5) . ?
O2 C10 1.235(6) . ?
O3 C20 1.244(5) . ?
O3 Yb1 2.276(3) 3_566 ?
O4 C20 1.255(5) . ?
O4 Yb2 2.291(4) 3_576 ?
O5 C30 1.272(6) . ?
O6 C30 1.236(6) . ?
O6 Yb1 2.306(3) 2_556 ?
O7 C40 1.283(6) . ?
O7 Yb1 2.391(3) 4_665 ?
O8 C40 1.256(6) . ?
O8 Yb1 2.440(3) 4_665 ?
O9 Yb2 2.302(3) 2_556 ?
O9 H9B 0.8497 . ?
O10 Yb1 2.346(3) 2_556 ?
O10 Yb2 2.352(3) 2_556 ?
O10 H10A 0.8500 . ?
O11 H11A 0.8500 . ?
O11 H11B 0.8499 . ?
O12 H12B 0.8500 . ?
O12 H12C 0.8500 . ?
O13 H13A 0.8549 . ?
O13 H13B 0.8500 . ?
O14 H14A 0.8499 . ?
O14 H14B 0.8499 . ?
N1 C1 1.319(6) . ?
N1 C5 1.370(6) . ?
N2 C11 1.322(6) . ?
N2 C15 1.373(6) . ?
N3 C21 1.313(7) . ?
N3 C25 1.356(7) . ?
N4 C31 1.341(7) . ?
N4 C35 1.349(7) . ?
C1 C2 1.414(6) . ?
C1 C11 1.492(6) . ?
C2 C3 1.360(6) . ?
C2 H2A 0.9300 . ?
C3 C4 1.448(6) . ?
C3 C10 1.515(6) . ?
C4 C5 1.414(6) . ?
C4 C9 1.422(6) . ?
C5 C6 1.428(6) . ?
C6 C7 1.360(8) . ?
C6 H6A 0.9300 . ?
C7 C8 1.397(8) . ?
C7 H7A 0.9300 . ?
C8 C9 1.383(7) . ?
C8 H8A 0.9300 . ?
C9 H9A 0.9300 . ?
C11 C12 1.411(6) . ?
C12 C13 1.367(6) . ?
C12 H12A 0.9300 . ?
C13 C14 1.427(6) . ?
C13 C20 1.496(7) . ?
C14 C15 1.418(7) . ?
C14 C19 1.423(7) . ?
C15 C16 1.415(6) . ?
C16 C17 1.358(8) . ?
C16 H16A 0.9300 . ?
C17 C18 1.408(8) . ?
C17 H17A 0.9300 . ?
C18 C19 1.352(8) . ?
C18 H18A 0.9300 . ?
C19 H19A 0.9300 . ?
C21 C22 1.423(6) . ?
C21 C31 1.481(7) . ?
C22 C23 1.341(7) . ?
C22 H22A 0.9300 . ?
C23 C24 1.443(7) . ?
C23 C30 1.527(6) . ?
C24 C29 1.403(8) . ?
C24 C25 1.429(7) . ?
C25 C26 1.409(8) . ?
C26 C27 1.367(9) . ?
C26 H26A 0.9300 . ?
C27 C28 1.392(9) . ?
C27 H27A 0.9300 . ?
C28 C29 1.363(8) . ?
C28 H28A 0.9300 . ?
C29 H29A 0.9300 . ?
C31 C32 1.417(7) . ?
C32 C33 1.364(7) . ?
C32 H32A 0.9300 . ?
C33 C34 1.425(6) . ?
C33 C40 1.497(6) . ?
C34 C39 1.413(8) . ?
C34 C35 1.427(7) . ?
C35 C36 1.414(7) . ?
C36 C37 1.360(9) . ?
C36 H36A 0.9300 . ?
C37 C38 1.414(9) . ?
C37 H37A 0.9300 . ?
C38 C39 1.351(8) . ?
C38 H38A 0.9300 . ?
C39 H39A 0.9300 . ?
C40 Yb1 2.744(4) 4_665 ?

loop_
_geom_torsion_atom_site_label_1
_geom_torsion_atom_site_label_2
_geom_torsion_atom_site_label_3
_geom_torsion_atom_site_label_4
_geom_torsion
_geom_torsion_site_symmetry_1
_geom_torsion_site_symmetry_2
_geom_torsion_site_symmetry_3
_geom_torsion_site_symmetry_4
_geom_torsion_publ_flag
O2 Yb1 Yb2 O9 99.67(15) . . . . ?
O3 Yb1 Yb2 O9 -174.06(14) 3_566 . . . ?
O10 Yb1 Yb2 O9 -73.37(14) . . . . ?
O6 Yb1 Yb2 O9 17.33(15) 2_556 . . . ?
O10 Yb1 Yb2 O9 -150.60(18) 2_556 . . . ?
O7 Yb1 Yb2 O9 -63.8(2) 4_566 . . . ?
O8 Yb1 Yb2 O9 93.4(2) 4_566 . . . ?
C40 Yb1 Yb2 O9 34.6(6) 4_566 . . . ?
Yb1 Yb1 Yb2 O9 -110.03(12) 2_556 . . . ?
Yb2 Yb1 Yb2 O9 -38.06(12) 2_556 . . . ?
O2 Yb1 Yb2 O1 -8.60(14) . . . . ?
O3 Yb1 Yb2 O1 77.67(13) 3_566 . . . ?
O10 Yb1 Yb2 O1 178.37(12) . . . . ?
O6 Yb1 Yb2 O1 -90.94(14) 2_556 . . . ?
O10 Yb1 Yb2 O1 101.14(16) 2_556 . . . ?
O9 Yb1 Yb2 O1 -108.26(15) . . . . ?
O7 Yb1 Yb2 O1 -172.1(2) 4_566 . . . ?
O8 Yb1 Yb2 O1 -14.86(18) 4_566 . . . ?
C40 Yb1 Yb2 O1 -73.7(6) 4_566 . . . ?
Yb1 Yb1 Yb2 O1 141.71(9) 2_556 . . . ?
Yb2 Yb1 Yb2 O1 -146.33(9) 2_556 . . . ?
O2 Yb1 Yb2 O4 69.20(14) . . . 3_576 ?
O3 Yb1 Yb2 O4 155.47(14) 3_566 . . 3_576 ?
O10 Yb1 Yb2 O4 -103.83(13) . . . 3_576 ?
O6 Yb1 Yb2 O4 -13.14(14) 2_556 . . 3_576 ?
O10 Yb1 Yb2 O4 178.94(16) 2_556 . . 3_576 ?
O9 Yb1 Yb2 O4 -30.46(15) . . . 3_576 ?
O7 Yb1 Yb2 O4 -94.3(2) 4_566 . . 3_576 ?
O8 Yb1 Yb2 O4 62.94(19) 4_566 . . 3_576 ?
C40 Yb1 Yb2 O4 4.1(6) 4_566 . . 3_576 ?
Yb1 Yb1 Yb2 O4 -140.49(10) 2_556 . . 3_576 ?
Yb2 Yb1 Yb2 O4 -68.53(10) 2_556 . . 3_576 ?
O2 Yb1 Yb2 O9 172.45(12) . . . 2_556 ?
O3 Yb1 Yb2 O9 -101.28(11) 3_566 . . 2_556 ?
O10 Yb1 Yb2 O9 -0.58(11) . . . 2_556 ?
O6 Yb1 Yb2 O9 90.11(12) 2_556 . . 2_556 ?
O10 Yb1 Yb2 O9 -77.81(15) 2_556 . . 2_556 ?
O9 Yb1 Yb2 O9 72.79(13) . . . 2_556 ?
O7 Yb1 Yb2 O9 9.0(2) 4_566 . . 2_556 ?
O8 Yb1 Yb2 O9 166.19(18) 4_566 . . 2_556 ?
C40 Yb1 Yb2 O9 107.3(6) 4_566 . . 2_556 ?
Yb1 Yb1 Yb2 O9 -37.24(7) 2_556 . . 2_556 ?
Yb2 Yb1 Yb2 O9 34.72(7) 2_556 . . 2_556 ?
O2 Yb1 Yb2 O5 -112.74(15) . . . . ?
O3 Yb1 Yb2 O5 -26.47(14) 3_566 . . . ?
O10 Yb1 Yb2 O5 74.22(13) . . . . ?
O6 Yb1 Yb2 O5 164.92(15) 2_556 . . . ?
O10 Yb1 Yb2 O5 -3.01(16) 2_556 . . . ?
O9 Yb1 Yb2 O5 147.59(16) . . . . ?
O7 Yb1 Yb2 O5 83.8(2) 4_566 . . . ?
O8 Yb1 Yb2 O5 -119.01(19) 4_566 . . . ?
C40 Yb1 Yb2 O5 -177.9(6) 4_566 . . . ?
Yb1 Yb1 Yb2 O5 37.56(11) 2_556 . . . ?
Yb2 Yb1 Yb2 O5 109.53(11) 2_556 . . . ?
O2 Yb1 Yb2 O10 -109.73(16) . . . 2_556 ?
O3 Yb1 Yb2 O10 -23.46(16) 3_566 . . 2_556 ?
O10 Yb1 Yb2 O10 77.23(15) . . . 2_556 ?
O6 Yb1 Yb2 O10 167.93(16) 2_556 . . 2_556 ?
O9 Yb1 Yb2 O10 150.60(18) . . . 2_556 ?
O7 Yb1 Yb2 O10 86.8(2) 4_566 . . 2_556 ?
O8 Yb1 Yb2 O10 -116.0(2) 4_566 . . 2_556 ?
C40 Yb1 Yb2 O10 -174.8(6) 4_566 . . 2_556 ?
Yb1 Yb1 Yb2 O10 40.57(13) 2_556 . . 2_556 ?
Yb2 Yb1 Yb2 O10 112.54(13) 2_556 . . 2_556 ?
O2 Yb1 Yb2 O11 -20.1(2) . . . . ?
O3 Yb1 Yb2 O11 66.2(2) 3_566 . . . ?
O10 Yb1 Yb2 O11 166.90(19) . . . . ?
O6 Yb1 Yb2 O11 -102.4(2) 2_556 . . . ?
O10 Yb1 Yb2 O11 89.7(2) 2_556 . . . ?
O9 Yb1 Yb2 O11 -119.7(2) . . . . ?
O7 Yb1 Yb2 O11 176.5(3) 4_566 . . . ?
O8 Yb1 Yb2 O11 -26.3(2) 4_566 . . . ?
C40 Yb1 Yb2 O11 -85.2(6) 4_566 . . . ?
Yb1 Yb1 Yb2 O11 130.25(18) 2_556 . . . ?
Yb2 Yb1 Yb2 O11 -157.79(18) 2_556 . . . ?
O2 Yb1 Yb2 O12 148.4(3) . . . . ?
O3 Yb1 Yb2 O12 -125.4(3) 3_566 . . . ?
O10 Yb1 Yb2 O12 -24.7(3) . . . . ?
O6 Yb1 Yb2 O12 66.0(3) 2_556 . . . ?
O10 Yb1 Yb2 O12 -101.9(3) 2_556 . . . ?
O9 Yb1 Yb2 O12 48.7(3) . . . . ?
O7 Yb1 Yb2 O12 -15.1(3) 4_566 . . . ?
O8 Yb1 Yb2 O12 142.1(3) 4_566 . . . ?
C40 Yb1 Yb2 O12 83.3(6) 4_566 . . . ?
Yb1 Yb1 Yb2 O12 -61.3(2) 2_556 . . . ?
Yb2 Yb1 Yb2 O12 10.6(2) 2_556 . . . ?
O2 Yb1 Yb2 Yb1 -150.31(10) . . . 2_556 ?
O3 Yb1 Yb2 Yb1 -64.04(9) 3_566 . . 2_556 ?
O10 Yb1 Yb2 Yb1 36.66(8) . . . 2_556 ?
O6 Yb1 Yb2 Yb1 127.35(10) 2_556 . . 2_556 ?
O10 Yb1 Yb2 Yb1 -40.57(13) 2_556 . . 2_556 ?
O9 Yb1 Yb2 Yb1 110.03(12) . . . 2_556 ?
O7 Yb1 Yb2 Yb1 46.2(2) 4_566 . . 2_556 ?
O8 Yb1 Yb2 Yb1 -156.57(16) 4_566 . . 2_556 ?
C40 Yb1 Yb2 Yb1 144.6(6) 4_566 . . 2_556 ?
Yb2 Yb1 Yb2 Yb1 71.96(2) 2_556 . . 2_556 ?
O2 Yb1 Yb2 Yb2 137.73(10) . . . 2_556 ?
O3 Yb1 Yb2 Yb2 -136.00(9) 3_566 . . 2_556 ?
O10 Yb1 Yb2 Yb2 -35.31(8) . . . 2_556 ?
O6 Yb1 Yb2 Yb2 55.39(10) 2_556 . . 2_556 ?
O10 Yb1 Yb2 Yb2 -112.54(13) 2_556 . . 2_556 ?
O9 Yb1 Yb2 Yb2 38.06(12) . . . 2_556 ?
O7 Yb1 Yb2 Yb2 -25.7(2) 4_566 . . 2_556 ?
O8 Yb1 Yb2 Yb2 131.47(16) 4_566 . . 2_556 ?
C40 Yb1 Yb2 Yb2 72.6(6) 4_566 . . 2_556 ?
Yb1 Yb1 Yb2 Yb2 -71.96(2) 2_556 . . 2_556 ?
O9 Yb2 O1 C10 -19.6(4) . . . . ?
O4 Yb2 O1 C10 -91.0(5) 3_576 . . . ?
O9 Yb2 O1 C10 16.9(5) 2_556 . . . ?
O5 Yb2 O1 C10 126.1(4) . . . . ?
O10 Yb2 O1 C10 52.1(4) 2_556 . . . ?
O11 Yb2 O1 C10 -173.2(5) . . . . ?
O12 Yb2 O1 C10 -145.1(5) . . . . ?
Yb1 Yb2 O1 C10 51.2(5) 2_556 . . . ?
Yb2 Yb2 O1 C10 -17.7(5) 2_556 . . . ?
Yb1 Yb2 O1 C10 15.3(4) . . . . ?
O3 Yb1 O2 C10 -95.4(5) 3_566 . . . ?
O10 Yb1 O2 C10 25.4(6) . . . . ?
O6 Yb1 O2 C10 117.8(5) 2_556 . . . ?
O10 Yb1 O2 C10 -22.3(5) 2_556 . . . ?
O9 Yb1 O2 C10 47.7(5) . . . . ?
O7 Yb1 O2 C10 -176.7(4) 4_566 . . . ?
O8 Yb1 O2 C10 -171.1(5) 4_566 . . . ?
C40 Yb1 O2 C10 -178.3(5) 4_566 . . . ?
Yb1 Yb1 O2 C10 -18.7(5) 2_556 . . . ?
Yb2 Yb1 O2 C10 52.8(5) 2_556 . . . ?
Yb2 Yb1 O2 C10 12.3(4) . . . . ?
O9 Yb2 O5 C30 -41.2(6) . . . . ?
O1 Yb2 O5 C30 -149.8(4) . . . . ?
O4 Yb2 O5 C30 102.9(5) 3_576 . . . ?
O9 Yb2 O5 C30 -4.4(4) 2_556 . . . ?
O10 Yb2 O5 C30 -75.9(4) 2_556 . . . ?
O11 Yb2 O5 C30 151.8(5) . . . . ?
O12 Yb2 O5 C30 71.7(5) . . . . ?
Yb1 Yb2 O5 C30 -39.9(4) 2_556 . . . ?
Yb2 Yb2 O5 C30 -6.1(5) 2_556 . . . ?
Yb1 Yb2 O5 C30 -74.1(5) . . . . ?
O1 Yb2 O9 Yb2 177.14(15) . . . 2_556 ?
O4 Yb2 O9 Yb2 -97.25(16) 3_576 . . 2_556 ?
O9 Yb2 O9 Yb2 19.76(15) 2_556 . . 2_556 ?
O5 Yb2 O9 Yb2 59.8(2) . . . 2_556 ?
O10 Yb2 O9 Yb2 96.15(13) 2_556 . . 2_556 ?
O11 Yb2 O9 Yb2 -140.5(2) . . . 2_556 ?
O12 Yb2 O9 Yb2 -38.30(18) . . . 2_556 ?
Yb1 Yb2 O9 Yb2 58.55(10) 2_556 . . 2_556 ?
Yb1 Yb2 O9 Yb2 114.34(16) . . . 2_556 ?
O1 Yb2 O9 Yb1 62.80(13) . . . . ?
O4 Yb2 O9 Yb1 148.42(15) 3_576 . . . ?
O9 Yb2 O9 Yb1 -94.58(9) 2_556 . . . ?
O5 Yb2 O9 Yb1 -54.6(2) . . . . ?
O10 Yb2 O9 Yb1 -18.19(11) 2_556 . . . ?
O11 Yb2 O9 Yb1 105.1(2) . . . . ?
O12 Yb2 O9 Yb1 -152.64(14) . . . . ?
Yb1 Yb2 O9 Yb1 -55.79(9) 2_556 . . . ?
Yb2 Yb2 O9 Yb1 -114.34(16) 2_556 . . . ?
O2 Yb1 O9 Yb2 -71.13(13) . . . . ?
O3 Yb1 O9 Yb2 9.3(2) 3_566 . . . ?
O10 Yb1 O9 Yb2 96.69(12) . . . . ?
O6 Yb1 O9 Yb2 -162.06(16) 2_556 . . . ?
O10 Yb1 O9 Yb2 18.37(11) 2_556 . . . ?
O7 Yb1 O9 Yb2 151.62(11) 4_566 . . . ?
O8 Yb1 O9 Yb2 -131.92(14) 4_566 . . . ?
C40 Yb1 O9 Yb2 -170.95(16) 4_566 . . . ?
Yb1 Yb1 O9 Yb2 56.93(9) 2_556 . . . ?
Yb2 Yb1 O9 Yb2 116.50(15) 2_556 . . . ?
O2 Yb1 O9 Yb2 172.36(13) . . . 2_556 ?
O3 Yb1 O9 Yb2 -107.16(18) 3_566 . . 2_556 ?
O10 Yb1 O9 Yb2 -19.81(11) . . . 2_556 ?
O6 Yb1 O9 Yb2 81.43(14) 2_556 . . 2_556 ?
O10 Yb1 O9 Yb2 -98.13(12) 2_556 . . 2_556 ?
O7 Yb1 O9 Yb2 35.12(17) 4_566 . . 2_556 ?
O8 Yb1 O9 Yb2 111.58(15) 4_566 . . 2_556 ?
C40 Yb1 O9 Yb2 72.54(19) 4_566 . . 2_556 ?
Yb1 Yb1 O9 Yb2 -59.57(8) 2_556 . . 2_556 ?
Yb2 Yb1 O9 Yb2 -116.50(15) . . . 2_556 ?
O2 Yb1 O10 Yb1 -68.9(3) . . . 2_556 ?
O3 Yb1 O10 Yb1 49.03(14) 3_566 . . 2_556 ?
O6 Yb1 O10 Yb1 -159.66(13) 2_556 . . 2_556 ?
O10 Yb1 O10 Yb1 -18.41(15) 2_556 . . 2_556 ?
O9 Yb1 O10 Yb1 -92.30(12) . . . 2_556 ?
O7 Yb1 O10 Yb1 127.66(14) 4_566 . . 2_556 ?
O8 Yb1 O10 Yb1 133.00(13) 4_566 . . 2_556 ?
C40 Yb1 O10 Yb1 134.86(13) 4_566 . . 2_556 ?
Yb2 Yb1 O10 Yb1 -111.73(16) 2_556 . . 2_556 ?
Yb2 Yb1 O10 Yb1 -56.30(9) . . . 2_556 ?
O2 Yb1 O10 Yb2 42.8(3) . . . 2_556 ?
O3 Yb1 O10 Yb2 160.75(12) 3_566 . . 2_556 ?
O6 Yb1 O10 Yb2 -47.93(14) 2_556 . . 2_556 ?
O10 Yb1 O10 Yb2 93.32(9) 2_556 . . 2_556 ?
O9 Yb1 O10 Yb2 19.43(11) . . . 2_556 ?
O7 Yb1 O10 Yb2 -120.61(14) 4_566 . . 2_556 ?
O8 Yb1 O10 Yb2 -115.28(15) 4_566 . . 2_556 ?
C40 Yb1 O10 Yb2 -113.42(14) 4_566 . . 2_556 ?
Yb1 Yb1 O10 Yb2 111.73(16) 2_556 . . 2_556 ?
Yb2 Yb1 O10 Yb2 55.43(9) . . . 2_556 ?
C5 N1 C1 C2 0.2(6) . . . . ?
C5 N1 C1 C11 179.7(4) . . . . ?
N1 C1 C2 C3 -1.6(7) . . . . ?
C11 C1 C2 C3 178.8(4) . . . . ?
C1 C2 C3 C4 0.0(6) . . . . ?
C1 C2 C3 C10 177.9(4) . . . . ?
C2 C3 C4 C5 2.8(6) . . . . ?
C10 C3 C4 C5 -174.9(4) . . . . ?
C2 C3 C4 C9 -178.3(4) . . . . ?
C10 C3 C4 C9 4.0(7) . . . . ?
C1 N1 C5 C4 3.1(6) . . . . ?
C1 N1 C5 C6 -176.4(4) . . . . ?
C9 C4 C5 N1 176.5(4) . . . . ?
C3 C4 C5 N1 -4.5(6) . . . . ?
C9 C4 C5 C6 -4.1(6) . . . . ?
C3 C4 C5 C6 174.9(4) . . . . ?
N1 C5 C6 C7 -177.4(5) . . . . ?
C4 C5 C6 C7 3.1(7) . . . . ?
C5 C6 C7 C8 -0.3(9) . . . . ?
C6 C7 C8 C9 -1.4(9) . . . . ?
C7 C8 C9 C4 0.4(8) . . . . ?
C5 C4 C9 C8 2.4(7) . . . . ?
C3 C4 C9 C8 -176.5(4) . . . . ?
Yb1 O2 C10 O1 -7.1(8) . . . . ?
Yb1 O2 C10 C3 174.2(3) . . . . ?
Yb2 O1 C10 O2 -13.2(7) . . . . ?
Yb2 O1 C10 C3 165.6(3) . . . . ?
C2 C3 C10 O2 175.5(4) . . . . ?
C4 C3 C10 O2 -6.7(7) . . . . ?
C2 C3 C10 O1 -3.3(6) . . . . ?
C4 C3 C10 O1 174.5(4) . . . . ?
C15 N2 C11 C12 0.2(7) . . . . ?
C15 N2 C11 C1 177.8(4) . . . . ?
N1 C1 C11 N2 -179.7(4) . . . . ?
C2 C1 C11 N2 -0.1(6) . . . . ?
N1 C1 C11 C12 -2.0(6) . . . . ?
C2 C1 C11 C12 177.6(4) . . . . ?
N2 C11 C12 C13 -2.0(7) . . . . ?
C1 C11 C12 C13 -179.5(4) . . . . ?
C11 C12 C13 C14 2.0(7) . . . . ?
C11 C12 C13 C20 -177.0(4) . . . . ?
C12 C13 C14 C15 -0.4(6) . . . . ?
C20 C13 C14 C15 178.6(4) . . . . ?
C12 C13 C14 C19 176.9(5) . . . . ?
C20 C13 C14 C19 -4.1(7) . . . . ?
C11 N2 C15 C16 -179.7(4) . . . . ?
C11 N2 C15 C14 1.5(6) . . . . ?
C19 C14 C15 N2 -178.8(4) . . . . ?
C13 C14 C15 N2 -1.4(6) . . . . ?
C19 C14 C15 C16 2.4(7) . . . . ?
C13 C14 C15 C16 179.8(4) . . . . ?
N2 C15 C16 C17 -179.5(5) . . . . ?
C14 C15 C16 C17 -0.6(7) . . . . ?
C15 C16 C17 C18 -0.4(8) . . . . ?
C16 C17 C18 C19 -0.4(8) . . . . ?
C17 C18 C19 C14 2.2(8) . . . . ?
C15 C14 C19 C18 -3.2(7) . . . . ?
C13 C14 C19 C18 179.6(5) . . . . ?
Yb1 O3 C20 O4 144.4(5) 3_566 . . . ?
Yb1 O3 C20 C13 -37.0(9) 3_566 . . . ?
Yb2 O4 C20 O3 108.5(9) 3_576 . . . ?
Yb2 O4 C20 C13 -70.1(11) 3_576 . . . ?
C12 C13 C20 O3 -58.0(6) . . . . ?
C14 C13 C20 O3 123.0(5) . . . . ?
C12 C13 C20 O4 120.7(5) . . . . ?
C14 C13 C20 O4 -58.3(6) . . . . ?
C25 N3 C21 C22 0.3(9) . . . . ?
C25 N3 C21 C31 -178.3(5) . . . . ?
N3 C21 C22 C23 -0.2(9) . . . . ?
C31 C21 C22 C23 178.4(5) . . . . ?
C21 C22 C23 C24 1.1(8) . . . . ?
C21 C22 C23 C30 -176.7(5) . . . . ?
C22 C23 C24 C29 179.1(6) . . . . ?
C30 C23 C24 C29 -3.2(9) . . . . ?
C22 C23 C24 C25 -2.1(8) . . . . ?
C30 C23 C24 C25 175.6(5) . . . . ?
C21 N3 C25 C26 179.6(6) . . . . ?
C21 N3 C25 C24 -1.4(9) . . . . ?
C29 C24 C25 N3 -178.8(6) . . . . ?
C23 C24 C25 N3 2.3(9) . . . . ?
C29 C24 C25 C26 0.2(9) . . . . ?
C23 C24 C25 C26 -178.8(6) . . . . ?
N3 C25 C26 C27 178.8(7) . . . . ?
C24 C25 C26 C27 -0.2(11) . . . . ?
C25 C26 C27 C28 0.6(12) . . . . ?
C26 C27 C28 C29 -0.9(12) . . . . ?
C27 C28 C29 C24 0.8(11) . . . . ?
C25 C24 C29 C28 -0.5(9) . . . . ?
C23 C24 C29 C28 178.4(6) . . . . ?
Yb1 O6 C30 O5 19.6(8) 2_556 . . . ?
Yb1 O6 C30 C23 -160.4(3) 2_556 . . . ?
Yb2 O5 C30 O6 32.5(8) . . . . ?
Yb2 O5 C30 C23 -147.6(4) . . . . ?
C22 C23 C30 O6 176.2(5) . . . . ?
C24 C23 C30 O6 -1.5(8) . . . . ?
C22 C23 C30 O5 -3.7(7) . . . . ?
C24 C23 C30 O5 178.5(5) . . . . ?
C35 N4 C31 C32 2.3(8) . . . . ?
C35 N4 C31 C21 -176.0(5) . . . . ?
N3 C21 C31 N4 -159.0(5) . . . . ?
C22 C21 C31 N4 22.3(8) . . . . ?
N3 C21 C31 C32 22.7(8) . . . . ?
C22 C21 C31 C32 -156.0(5) . . . . ?
N4 C31 C32 C33 -3.3(8) . . . . ?
C21 C31 C32 C33 175.0(5) . . . . ?
C31 C32 C33 C34 1.0(7) . . . . ?
C31 C32 C33 C40 -174.9(4) . . . . ?
C32 C33 C34 C39 -179.5(6) . . . . ?
C40 C33 C34 C39 -3.9(8) . . . . ?
C32 C33 C34 C35 1.8(7) . . . . ?
C40 C33 C34 C35 177.5(5) . . . . ?
C31 N4 C35 C36 179.4(5) . . . . ?
C31 N4 C35 C34 0.7(8) . . . . ?
C39 C34 C35 N4 178.4(6) . . . . ?
C33 C34 C35 N4 -2.8(8) . . . . ?
C39 C34 C35 C36 -0.2(8) . . . . ?
C33 C34 C35 C36 178.6(5) . . . . ?
N4 C35 C36 C37 -178.5(6) . . . . ?
C34 C35 C36 C37 0.2(10) . . . . ?
C35 C36 C37 C38 0.7(12) . . . . ?
C36 C37 C38 C39 -1.6(14) . . . . ?
C37 C38 C39 C34 1.6(13) . . . . ?
C33 C34 C39 C38 -179.3(7) . . . . ?
C35 C34 C39 C38 -0.7(10) . . . . ?
Yb1 O8 C40 O7 18.5(5) 4_665 . . . ?
Yb1 O8 C40 C33 -156.4(4) 4_665 . . . ?
Yb1 O7 C40 O8 -18.9(5) 4_665 . . . ?
Yb1 O7 C40 C33 156.1(4) 4_665 . . . ?
C32 C33 C40 O8 147.3(5) . . . . ?
C34 C33 C40 O8 -28.3(7) . . . . ?
C32 C33 C40 O7 -27.7(7) . . . . ?
C34 C33 C40 O7 156.7(5) . . . . ?
C32 C33 C40 Yb1 51.9(12) . . . 4_665 ?
C34 C33 C40 Yb1 -123.7(9) . . . 4_665 ?
